data_2221870
loop_
_publ_author_name
'He, Yong-Jun'
'Xie, Min-Hao'
'Zou, Pei'
'Liu, Ya-Ling'
'Wang, Hong-Yong'

_publ_section_title
;
 Methyl 9<i>H</i>-carbazole-9-acetate
;
_journal_coeditor_code XU2513
_journal_issue 5
_journal_name_full 'Acta Crystallographica Section E'
_journal_page_first o1136
_journal_paper_doi 10.1107/S1600536809015141
_journal_volume 65
_journal_year 2009
_chemical_formula_iupac 'C15 H13 N O2'
_chemical_formula_moiety 'C15 H13 N O2'
_chemical_formula_sum 'C15 H13 N O2'
_chemical_formula_weight 239.26
_chemical_name_systematic
;
Methyl 9<i>H</i>-carbazole-9-acetate
;
_space_group_IT_number 14
_symmetry_cell_setting monoclinic
_symmetry_space_group_name_Hall '-P 2ybc'
_symmetry_space_group_name_H-M 'P 1 21/c 1'
_atom_sites_solution_hydrogens geom
_atom_sites_solution_primary direct
_atom_sites_solution_secondary difmap
_audit_creation_method SHELXL-97
_cell_angle_alpha 90.00
_cell_angle_beta 103.599(3)
_cell_angle_gamma 90.00
_cell_formula_units_Z 4
_cell_length_a 10.875(3)
_cell_length_b 5.8773(12)
_cell_length_c 18.608(4)
_cell_measurement_reflns_used 3382
_cell_measurement_temperature 93(2)
_cell_measurement_theta_max 27.48
_cell_measurement_theta_min 3.29
_cell_volume 1156.0(5)
_computing_cell_refinement 'RAPID-AUTO (Rigaku, 2004)'
_computing_data_collection 'RAPID-AUTO (Rigaku, 2004)'
_computing_data_reduction 'RAPID-AUTO (Rigaku, 2004)'
_computing_molecular_graphics 'SHELXTL (Sheldrick, 2008)'
_computing_publication_material 'SHELXTL (Sheldrick, 2008)'
_computing_structure_refinement 'SHELXL97 (Sheldrick, 2008)'
_computing_structure_solution 'SHELXS97 (Sheldrick, 2008)'
_diffrn_ambient_temperature 93(2)
_diffrn_measured_fraction_theta_full 0.990
_diffrn_measured_fraction_theta_max 0.990
_diffrn_measurement_device_type 'Rigaku SPIDER'
_diffrn_measurement_method \w
_diffrn_radiation_monochromator graphite
_diffrn_radiation_source 'Rotating Anode'
_diffrn_radiation_type MoK\a
_diffrn_radiation_wavelength 0.71073
_diffrn_reflns_av_R_equivalents 0.0405
_diffrn_reflns_av_sigmaI/netI 0.0595
_diffrn_reflns_limit_h_max 14
_diffrn_reflns_limit_h_min -14
_diffrn_reflns_limit_k_max 7
_diffrn_reflns_limit_k_min -7
_diffrn_reflns_limit_l_max 20
_diffrn_reflns_limit_l_min -24
_diffrn_reflns_number 8735
_diffrn_reflns_theta_full 27.47
_diffrn_reflns_theta_max 27.47
_diffrn_reflns_theta_min 3.29
_diffrn_standards_decay_% 0
_diffrn_standards_interval_count 0
_diffrn_standards_interval_time 0
_diffrn_standards_number 0
_exptl_absorpt_coefficient_mu 0.092
_exptl_absorpt_correction_type none
_exptl_crystal_colour Colorless
_exptl_crystal_density_diffrn 1.375
_exptl_crystal_density_method 'not measured'
_exptl_crystal_description Prism
_exptl_crystal_F_000 504
_exptl_crystal_size_max 0.43
_exptl_crystal_size_mid 0.33
_exptl_crystal_size_min 0.27
_refine_diff_density_max 0.327
_refine_diff_density_min -0.363
_refine_ls_extinction_method none
_refine_ls_goodness_of_fit_ref 0.996
_refine_ls_hydrogen_treatment constr
_refine_ls_matrix_type full
_refine_ls_number_parameters 164
_refine_ls_number_reflns 2615
_refine_ls_number_restraints 0
_refine_ls_restrained_S_all 0.996
_refine_ls_R_factor_all 0.0840
_refine_ls_R_factor_gt 0.0547
_refine_ls_shift/su_max 0.000
_refine_ls_shift/su_mean 0.000
_refine_ls_structure_factor_coef Fsqd
_refine_ls_weighting_details 'calc w=1/[\s^2^(Fo^2^)+(0.0306P)^2^+1.86P] where P=(Fo^2^+2Fc^2^)/3'
_refine_ls_weighting_scheme calc
_refine_ls_wR_factor_gt 0.1237
_refine_ls_wR_factor_ref 0.1427
_reflns_number_gt 1587
_reflns_number_total 2615
_reflns_threshold_expression I>2\s(I)
_cod_data_source_file xu2513.cif
_cod_data_source_block I
_cod_depositor_comments
;
The following automatic conversions were performed:
'_symmetry_cell_setting' value 'Monoclinic' changed to 'monoclinic'
according to '/home/saulius/struct/CIF-dictionaries/cif_core.dic'
dictionary named 'cif_core.dic' version 2.4.1 from 2010-06-29.

Automatic conversion script
Id: cif_fix_enum 1527 2010-12-29 10:47:43Z saulius 

The following automatic conversions were performed:

'_symmetry_cell_setting' value 'Monoclinic' changed to 'monoclinic'
according to /home/saulius/struct/CIF-dictionaries/cif_core.dic
dictionary named 'cif_core.dic' version 2.4.1 from 2010-06-29.

Automatic conversion script
Id: cif_fix_values 1715 2011-07-08 13:25:40Z adriana 
;
_cod_original_cell_volume 1155.9(5)
_cod_original_sg_symbol_H-M 'P 21/c'
_cod_database_code 2221870
_cod_database_fobs_code 2221870

loop_
_symmetry_equiv_pos_as_xyz
'x, y, z'
'-x, y+1/2, -z+1/2'
'-x, -y, -z'
'x, -y-1/2, z-1/2'

loop_
_atom_site_type_symbol
_atom_site_label
_atom_site_fract_x
_atom_site_fract_y
_atom_site_fract_z
_atom_site_U_iso_or_equiv
_atom_site_adp_type
_atom_site_calc_flag
_atom_site_refinement_flags
_atom_site_occupancy
_atom_site_disorder_assembly
_atom_site_disorder_group
O O1 0.15039(15) 0.6886(3) 0.49433(9) 0.0250(4) Uani d . 1 . .
O O2 0.11310(18) 1.0517(3) 0.45700(10) 0.0349(5) Uani d . 1 . .
N N1 0.31648(18) 0.7955(3) 0.62011(11) 0.0239(5) Uani d . 1 . .
C C1 0.4231(2) 0.6749(4) 0.61296(13) 0.0242(5) Uani d . 1 . .
C C2 0.5141(2) 0.7323(4) 0.57434(13) 0.0272(6) Uani d . 1 . .
H H2 0.5081 0.8696 0.5468 0.033 Uiso calc R 1 . .
C C3 0.6132(2) 0.5828(5) 0.57759(13) 0.0295(6) Uani d . 1 . .
H H3 0.6767 0.6191 0.5520 0.035 Uiso calc R 1 . .
C C4 0.6228(2) 0.3793(5) 0.61751(13) 0.0290(6) Uani d . 1 . .
H H4 0.6912 0.2784 0.6179 0.035 Uiso calc R 1 . .
C C5 0.5332(2) 0.3246(4) 0.65647(13) 0.0268(6) Uani d . 1 . .
H H5 0.5400 0.1872 0.6840 0.032 Uiso calc R 1 . .
C C6 0.4324(2) 0.4737(4) 0.65483(13) 0.0234(5) Uani d . 1 . .
C C7 0.3267(2) 0.4732(4) 0.68959(13) 0.0237(5) Uani d . 1 . .
C C8 0.2899(2) 0.3290(4) 0.74042(13) 0.0276(6) Uani d . 1 . .
H H8 0.3364 0.1942 0.7568 0.033 Uiso calc R 1 . .
C C9 0.1848(2) 0.3858(5) 0.76644(14) 0.0309(6) Uani d . 1 . .
H H9 0.1602 0.2914 0.8021 0.037 Uiso calc R 1 . .
C C10 0.1143(2) 0.5807(5) 0.74077(14) 0.0304(6) Uani d . 1 . .
H H10 0.0412 0.6141 0.7585 0.036 Uiso calc R 1 . .
C C11 0.1483(2) 0.7260(5) 0.69037(14) 0.0289(6) Uani d . 1 . .
H H11 0.0994 0.8574 0.6730 0.035 Uiso calc R 1 . .
C C12 0.2565(2) 0.6735(4) 0.66592(13) 0.0247(5) Uani d . 1 . .
C C13 0.2590(2) 0.9803(4) 0.57265(13) 0.0263(6) Uani d . 1 . .
H H13A 0.3273 1.0713 0.5597 0.032 Uiso calc R 1 . .
H H13B 0.2146 1.0802 0.6012 0.032 Uiso calc R 1 . .
C C14 0.1662(2) 0.9128(4) 0.50173(13) 0.0230(5) Uani d . 1 . .
C C15 0.0599(2) 0.6135(4) 0.42803(13) 0.0284(6) Uani d . 1 . .
H H15A -0.0252 0.6634 0.4301 0.034 Uiso calc R 1 . .
H H15B 0.0617 0.4471 0.4250 0.034 Uiso calc R 1 . .
H H15C 0.0821 0.6794 0.3844 0.034 Uiso calc R 1 . .

loop_
_atom_site_aniso_label
_atom_site_aniso_U_11
_atom_site_aniso_U_22
_atom_site_aniso_U_33
_atom_site_aniso_U_12
_atom_site_aniso_U_13
_atom_site_aniso_U_23
O1 0.0257(9) 0.0222(9) 0.0240(9) -0.0003(7) -0.0001(7) 0.0000(7)
O2 0.0394(11) 0.0295(10) 0.0297(10) 0.0044(8) -0.0043(8) 0.0064(8)
N1 0.0227(10) 0.0239(11) 0.0238(10) 0.0030(8) 0.0031(8) 0.0028(9)
C1 0.0241(12) 0.0244(13) 0.0217(12) 0.0004(10) 0.0005(9) -0.0026(10)
C2 0.0275(13) 0.0284(13) 0.0236(12) -0.0001(11) 0.0021(10) 0.0023(10)
C3 0.0298(13) 0.0358(15) 0.0233(12) -0.0010(11) 0.0073(10) -0.0008(11)
C4 0.0246(12) 0.0358(14) 0.0244(12) 0.0034(11) 0.0014(10) -0.0012(11)
C5 0.0253(12) 0.0237(13) 0.0279(13) 0.0033(10) -0.0006(10) 0.0003(11)
C6 0.0232(12) 0.0247(12) 0.0204(11) 0.0005(10) 0.0012(9) 0.0003(10)
C7 0.0226(12) 0.0251(12) 0.0204(11) -0.0018(10) -0.0007(9) 0.0004(10)
C8 0.0273(13) 0.0290(13) 0.0237(12) -0.0021(11) 0.0001(10) -0.0008(11)
C9 0.0271(13) 0.0361(15) 0.0278(13) -0.0034(12) 0.0031(10) 0.0010(12)
C10 0.0246(12) 0.0402(16) 0.0258(13) -0.0006(11) 0.0049(10) -0.0023(12)
C11 0.0266(13) 0.0310(14) 0.0268(13) 0.0031(11) 0.0016(10) -0.0032(11)
C12 0.0244(12) 0.0244(13) 0.0226(12) -0.0010(10) 0.0000(10) -0.0024(10)
C13 0.0281(13) 0.0227(13) 0.0250(12) 0.0032(10) 0.0001(10) 0.0020(10)
C14 0.0234(12) 0.0191(12) 0.0266(12) 0.0016(10) 0.0059(10) -0.0003(10)
C15 0.0258(12) 0.0310(13) 0.0249(12) -0.0038(11) -0.0010(10) -0.0034(11)

loop_
_atom_type_symbol
_atom_type_description
_atom_type_scat_dispersion_real
_atom_type_scat_dispersion_imag
_atom_type_scat_source
C C 0.0033 0.0016 'International Tables Vol C Tables 4.2.6.8 and 6.1.1.4'
H H 0.0000 0.0000 'International Tables Vol C Tables 4.2.6.8 and 6.1.1.4'
N N 0.0061 0.0033 'International Tables Vol C Tables 4.2.6.8 and 6.1.1.4'
O O 0.0106 0.0060 'International Tables Vol C Tables 4.2.6.8 and 6.1.1.4'

loop_
_geom_angle_atom_site_label_1
_geom_angle_atom_site_label_2
_geom_angle_atom_site_label_3
_geom_angle_site_symmetry_1
_geom_angle_site_symmetry_3
_geom_angle
_geom_angle_publ_flag
C14 O1 C15 . . 115.67(18) ?
C12 N1 C1 . . 108.52(19) ?
C12 N1 C13 . . 124.4(2) ?
C1 N1 C13 . . 125.0(2) ?
N1 C1 C2 . . 129.4(2) ?
N1 C1 C6 . . 109.1(2) ?
C2 C1 C6 . . 121.5(2) ?
C3 C2 C1 . . 117.7(2) ?
C3 C2 H2 . . 121.2 ?
C1 C2 H2 . . 121.2 ?
C2 C3 C4 . . 121.8(2) ?
C2 C3 H3 . . 119.1 ?
C4 C3 H3 . . 119.1 ?
C5 C4 C3 . . 120.2(2) ?
C5 C4 H4 . . 119.9 ?
C3 C4 H4 . . 119.9 ?
C4 C5 C6 . . 119.3(2) ?
C4 C5 H5 . . 120.4 ?
C6 C5 H5 . . 120.4 ?
C5 C6 C1 . . 119.5(2) ?
C5 C6 C7 . . 133.7(2) ?
C1 C6 C7 . . 106.8(2) ?
C8 C7 C12 . . 119.8(2) ?
C8 C7 C6 . . 133.5(2) ?
C12 C7 C6 . . 106.6(2) ?
C9 C8 C7 . . 118.8(2) ?
C9 C8 H8 . . 120.6 ?
C7 C8 H8 . . 120.6 ?
C8 C9 C10 . . 120.7(2) ?
C8 C9 H9 . . 119.7 ?
C10 C9 H9 . . 119.7 ?
C11 C10 C9 . . 121.7(2) ?
C11 C10 H10 . . 119.1 ?
C9 C10 H10 . . 119.1 ?
C10 C11 C12 . . 117.8(2) ?
C10 C11 H11 . . 121.1 ?
C12 C11 H11 . . 121.1 ?
N1 C12 C11 . . 129.9(2) ?
N1 C12 C7 . . 108.9(2) ?
C11 C12 C7 . . 121.2(2) ?
N1 C13 C14 . . 116.1(2) ?
N1 C13 H13A . . 108.3 ?
C14 C13 H13A . . 108.3 ?
N1 C13 H13B . . 108.3 ?
C14 C13 H13B . . 108.3 ?
H13A C13 H13B . . 107.4 ?
O2 C14 O1 . . 124.5(2) ?
O2 C14 C13 . . 122.4(2) ?
O1 C14 C13 . . 113.1(2) ?
O1 C15 H15A . . 109.5 ?
O1 C15 H15B . . 109.5 ?
H15A C15 H15B . . 109.5 ?
O1 C15 H15C . . 109.5 ?
H15A C15 H15C . . 109.5 ?
H15B C15 H15C . . 109.5 ?

loop_
_geom_bond_atom_site_label_1
_geom_bond_atom_site_label_2
_geom_bond_site_symmetry_2
_geom_bond_distance
_geom_bond_publ_flag
O1 C14 . 1.332(3) ?
O1 C15 . 1.454(3) ?
O2 C14 . 1.211(3) ?
N1 C12 . 1.388(3) ?
N1 C1 . 1.392(3) ?
N1 C13 . 1.446(3) ?
C1 C2 . 1.394(3) ?
C1 C6 . 1.407(3) ?
C2 C3 . 1.381(4) ?
C2 H2 . 0.9500 ?
C3 C4 . 1.398(4) ?
C3 H3 . 0.9500 ?
C4 C5 . 1.383(3) ?
C4 H4 . 0.9500 ?
C5 C6 . 1.398(3) ?
C5 H5 . 0.9500 ?
C6 C7 . 1.445(3) ?
C7 C8 . 1.397(3) ?
C7 C12 . 1.416(3) ?
C8 C9 . 1.383(3) ?
C8 H8 . 0.9500 ?
C9 C10 . 1.399(4) ?
C9 H9 . 0.9500 ?
C10 C11 . 1.381(4) ?
C10 H10 . 0.9500 ?
C11 C12 . 1.393(3) ?
C11 H11 . 0.9500 ?
C13 C14 . 1.514(3) ?
C13 H13A . 0.9900 ?
C13 H13B . 0.9900 ?
C15 H15A . 0.9800 ?
C15 H15B . 0.9800 ?
C15 H15C . 0.9800 ?

loop_
_geom_hbond_atom_site_label_D
_geom_hbond_atom_site_label_H
_geom_hbond_atom_site_label_A
_geom_hbond_site_symmetry_A
_geom_hbond_distance_DH
_geom_hbond_distance_HA
_geom_hbond_distance_DA
_geom_hbond_angle_DHA
_geom_hbond_publ_flag
C15 H15B O2 1_545 0.98 2.43 3.374(3) 161 yes

loop_
_geom_torsion_atom_site_label_1
_geom_torsion_atom_site_label_2
_geom_torsion_atom_site_label_3
_geom_torsion_atom_site_label_4
_geom_torsion_site_symmetry_1
_geom_torsion_site_symmetry_2
_geom_torsion_site_symmetry_3
_geom_torsion_site_symmetry_4
_geom_torsion
_geom_torsion_publ_flag
C12 N1 C1 C2 . . . . -178.1(2) ?
C13 N1 C1 C2 . . . . 17.5(4) ?
C12 N1 C1 C6 . . . . -0.3(3) ?
C13 N1 C1 C6 . . . . -164.7(2) ?
N1 C1 C2 C3 . . . . 178.6(2) ?
C6 C1 C2 C3 . . . . 1.0(4) ?
C1 C2 C3 C4 . . . . 0.5(4) ?
C2 C3 C4 C5 . . . . -1.3(4) ?
C3 C4 C5 C6 . . . . 0.6(4) ?
C4 C5 C6 C1 . . . . 0.8(4) ?
C4 C5 C6 C7 . . . . -178.1(2) ?
N1 C1 C6 C5 . . . . -179.7(2) ?
C2 C1 C6 C5 . . . . -1.6(4) ?
N1 C1 C6 C7 . . . . -0.5(3) ?
C2 C1 C6 C7 . . . . 177.6(2) ?
C5 C6 C7 C8 . . . . 3.7(5) ?
C1 C6 C7 C8 . . . . -175.3(3) ?
C5 C6 C7 C12 . . . . -180.0(3) ?
C1 C6 C7 C12 . . . . 1.0(3) ?
C12 C7 C8 C9 . . . . 0.2(3) ?
C6 C7 C8 C9 . . . . 176.1(3) ?
C7 C8 C9 C10 . . . . 1.8(4) ?
C8 C9 C10 C11 . . . . -1.6(4) ?
C9 C10 C11 C12 . . . . -0.5(4) ?
C1 N1 C12 C11 . . . . 178.8(2) ?
C13 N1 C12 C11 . . . . -16.7(4) ?
C1 N1 C12 C7 . . . . 1.0(3) ?
C13 N1 C12 C7 . . . . 165.5(2) ?
C10 C11 C12 N1 . . . . -175.1(2) ?
C10 C11 C12 C7 . . . . 2.5(4) ?
C8 C7 C12 N1 . . . . 175.7(2) ?
C6 C7 C12 N1 . . . . -1.2(3) ?
C8 C7 C12 C11 . . . . -2.3(3) ?
C6 C7 C12 C11 . . . . -179.3(2) ?
C12 N1 C13 C14 . . . . -77.4(3) ?
C1 N1 C13 C14 . . . . 84.6(3) ?
C15 O1 C14 O2 . . . . -1.6(4) ?
C15 O1 C14 C13 . . . . 178.6(2) ?
N1 C13 C14 O2 . . . . -179.0(2) ?
N1 C13 C14 O1 . . . . 0.8(3) ?

loop_
_cod_related_entry_id
_cod_related_entry_database
_cod_related_entry_code
1 ChemSpider 2974984
